data_7231246
loop_
_publ_author_name
'Kwon, Hyunchul'
'Lee, Eunsung'

_publ_section_title
;
 Coordination preference of hexa(2-pyridyl)benzene with copper(ii)
 directed by hydrogen bonding
;
_journal_issue 35
_journal_name_full CrystEngComm
_journal_page_first 5233
_journal_paper_doi 10.1039/C8CE00918J
_journal_volume 20
_journal_year 2018
_chemical_formula_moiety '2(C19 H16 Cl2 Cu N3 O)'
_chemical_formula_sum 'C38 H32 Cl4 Cu2 N6 O2'
_chemical_formula_weight 873.57
_space_group_crystal_system triclinic
_space_group_IT_number 2
_space_group_name_Hall '-P 1'
_space_group_name_H-M_alt 'P -1'
_symmetry_space_group_name_Hall '-P 1'
_symmetry_space_group_name_H-M 'P -1'
_atom_sites_solution_hydrogens mixed
_atom_sites_solution_primary iterative
_audit_creation_date 2018-07-12
_audit_creation_method
;
Olex2 1.2
(compiled 2018.04.26 svn.r3504 for OlexSys, GUI svn.r5492)
;
_audit_update_record
;
2018-07-17 deposited with the CCDC.
2018-07-25 downloaded from the CCDC.
;
_cell_angle_alpha 85.270(12)
_cell_angle_beta 89.651(12)
_cell_angle_gamma 86.120(12)
_cell_formula_units_Z 2
_cell_length_a 9.263(3)
_cell_length_b 11.838(4)
_cell_length_c 17.404(6)
_cell_measurement_reflns_used 4853
_cell_measurement_temperature 100
_cell_measurement_theta_max 23.080
_cell_measurement_theta_min 2.349
_cell_volume 1897.6(11)
_computing_cell_refinement 'SAINT v8.34A (Bruker, 2013)'
_computing_data_collection 'Bruker APEX II'
_computing_data_reduction 'SAINT v8.34A (Bruker, 2013)'
_computing_molecular_graphics 'Olex2 (Dolomanov et al., 2009)'
_computing_publication_material 'Olex2 (Dolomanov et al., 2009)'
_computing_structure_refinement 'ShelXL (Sheldrick, 2015)'
_computing_structure_solution 'olex2.solve (Bourhis et al., 2015)'
_diffrn_ambient_temperature 100
_diffrn_measured_fraction_theta_full 0.969
_diffrn_measured_fraction_theta_max 0.969
_diffrn_measurement_device_type 'CCD area detector'
_diffrn_measurement_method 'phi and omega scans'
_diffrn_radiation_monochromator graphite
_diffrn_radiation_type MoK\a
_diffrn_radiation_wavelength 0.71073
_diffrn_reflns_av_R_equivalents 0.0590
_diffrn_reflns_av_unetI/netI 0.0719
_diffrn_reflns_Laue_measured_fraction_full 0.969
_diffrn_reflns_Laue_measured_fraction_max 0.969
_diffrn_reflns_limit_h_max 10
_diffrn_reflns_limit_h_min -10
_diffrn_reflns_limit_k_max 13
_diffrn_reflns_limit_k_min -13
_diffrn_reflns_limit_l_max 20
_diffrn_reflns_limit_l_min -18
_diffrn_reflns_number 19244
_diffrn_reflns_point_group_measured_fraction_full 0.969
_diffrn_reflns_point_group_measured_fraction_max 0.969
_diffrn_reflns_theta_full 24.254
_diffrn_reflns_theta_max 24.254
_diffrn_reflns_theta_min 1.174
_exptl_absorpt_coefficient_mu 1.445
_exptl_absorpt_correction_T_max 0.7452
_exptl_absorpt_correction_T_min 0.6244
_exptl_absorpt_correction_type none
_exptl_crystal_colour 'clear green'
_exptl_crystal_density_diffrn 1.529
_exptl_crystal_description block
_exptl_crystal_F_000 888
_exptl_crystal_size_max 0.1
_exptl_crystal_size_mid 0.075
_exptl_crystal_size_min 0.05
_refine_diff_density_max 3.138
_refine_diff_density_min -0.606
_refine_diff_density_rms 0.157
_refine_ls_extinction_method none
_refine_ls_goodness_of_fit_ref 1.214
_refine_ls_hydrogen_treatment mixed
_refine_ls_matrix_type full
_refine_ls_number_parameters 471
_refine_ls_number_reflns 5945
_refine_ls_number_restraints 6
_refine_ls_restrained_S_all 1.214
_refine_ls_R_factor_all 0.0955
_refine_ls_R_factor_gt 0.0726
_refine_ls_shift/su_max 0.001
_refine_ls_shift/su_mean 0.000
_refine_ls_structure_factor_coef Fsqd
_refine_ls_weighting_details 'w=1/[\s^2^(Fo^2^)+(0.1000P)^2^] where P=(Fo^2^+2Fc^2^)/3'
_refine_ls_weighting_scheme calc
_refine_ls_wR_factor_gt 0.1798
_refine_ls_wR_factor_ref 0.1939
_reflns_Friedel_coverage 0.000
_reflns_number_gt 4369
_reflns_number_total 5945
_reflns_threshold_expression 'I > 2\s(I)'
_cod_data_source_file c8ce00918j2.cif
_cod_data_source_block p-1865
_cod_depositor_comments 'Adding full bibliography for 7231245--7231248.cif.'
_cod_original_cell_volume 1897.7(11)
_cod_database_code 7231246
_shelx_shelxl_version_number 2016/4
_shelx_space_group_comment
;
The symmetry employed for this shelxl refinement is uniquely defined
by the following loop, which should always be used as a source of
symmetry information in preference to the above space-group names.
They are only intended as comments.
;
_olex2_refinement_description
;
1. Fixed Uiso
 At 1.2 times of:
  All C(H) groups
 At 1.5 times of:
  All C(H,H,H) groups, All O(H) groups
2. Restrained distances
 O1-H1
 0.85 with sigma of 0.01
 O2-H2
 0.85 with sigma of 0.01
 C37-H1
 1.911593 with sigma of 0.02
 Cu1-H1
 2.649897 with sigma of 0.02
 C38-H2
 1.922323 with sigma of 0.02
 Cu2-H2
 2.674255 with sigma of 0.02
3. Uiso/Uaniso restraints and constraints
Uanis(N1) = Uanis(N2)
4.a Aromatic/amide H refined with riding coordinates:
 C12(H12), C14(H14), C15(H15), C16(H16), C17(H17), C18(H18), C19(H19),
 C20(H20), C21(H21), C22(H22), C23(H23), C24(H24), C25(H25), C26(H26), C27(H27),
  C28(H28), C29(H29), C30(H30), C31(H31), C32(H32), C33(H33), C34(H34),
 C35(H35), C36(H36)
4.b Idealised Me refined as rotating group:
 C37(H37A,H37B,H37C), C38(H38A,H38B,H38C)
;
_olex2_submission_special_instructions 'No special instructions were received'

loop_
_space_group_symop_operation_xyz
'x, y, z'
'-x, -y, -z'

loop_
_atom_site_label
_atom_site_type_symbol
_atom_site_fract_x
_atom_site_fract_y
_atom_site_fract_z
_atom_site_U_iso_or_equiv
_atom_site_adp_type
_atom_site_occupancy
_atom_site_site_symmetry_order
_atom_site_calc_flag
_atom_site_refinement_flags_posn
Cu1 Cu -0.20777(7) 0.73260(6) 0.88542(4) 0.0279(2) Uani 1 1 d D
Cu2 Cu 0.32354(8) 0.26844(6) 0.61059(4) 0.0297(2) Uani 1 1 d D
Cl1 Cl -0.36837(16) 0.62464(14) 0.95216(8) 0.0367(4) Uani 1 1 d .
Cl2 Cl 0.14741(16) 0.37944(13) 0.54610(8) 0.0369(4) Uani 1 1 d .
Cl3 Cl -0.33853(17) 0.86570(14) 0.79544(9) 0.0417(4) Uani 1 1 d .
Cl4 Cl 0.20772(18) 0.13781(14) 0.69984(10) 0.0439(4) Uani 1 1 d .
O1 O -0.1976(4) 0.8393(4) 0.9724(2) 0.0389(11) Uani 1 1 d D
H1 H -0.1189(17) 0.843(5) 0.998(2) 0.058 Uiso 1 1 d DR
O2 O 0.3506(4) 0.1650(4) 0.5206(2) 0.0403(11) Uani 1 1 d D
H2 H 0.4313(18) 0.157(5) 0.496(2) 0.060 Uiso 1 1 d DR
N1 N 0.0003(5) 0.7695(4) 0.8709(3) 0.0293(8) Uani 1 1 d .
N2 N 0.5348(5) 0.2263(4) 0.6253(3) 0.0293(8) Uani 1 1 d .
N3 N 0.3649(5) 0.3855(4) 0.6881(2) 0.0264(11) Uani 1 1 d .
N4 N -0.1492(5) 0.6114(4) 0.8112(3) 0.0270(11) Uani 1 1 d .
C1 C 0.0990(6) 0.6944(5) 0.9058(3) 0.0225(12) Uani 1 1 d .
N5 N -0.0525(5) 0.2155(4) 0.9420(3) 0.0345(12) Uani 1 1 d .
N6 N 0.5976(6) 0.2172(4) 0.4363(3) 0.0373(13) Uani 1 1 d .
C2 C 0.6258(6) 0.3022(5) 0.5920(3) 0.0237(13) Uani 1 1 d .
C3 C -0.0664(5) 0.4129(5) 0.9665(3) 0.0224(12) Uani 1 1 d .
C4 C 0.0394(6) 0.5956(5) 0.9527(3) 0.0245(13) Uani 1 1 d .
C5 C 0.4712(6) 0.4890(5) 0.5790(3) 0.0239(13) Uani 1 1 d .
C6 C -0.0636(6) 0.5197(5) 0.8370(3) 0.0243(13) Uani 1 1 d .
C7 C -0.0279(6) 0.5092(5) 0.9205(3) 0.0243(13) Uani 1 1 d .
C8 C 0.5524(6) 0.4036(5) 0.5452(3) 0.0250(13) Uani 1 1 d .
C9 C -0.1323(6) 0.3155(5) 0.9332(3) 0.0269(14) Uani 1 1 d .
C10 C 0.5809(6) 0.4128(5) 0.4656(3) 0.0273(13) Uani 1 1 d .
C11 C 0.4374(6) 0.4777(5) 0.6632(3) 0.0255(13) Uani 1 1 d .
C12 C 0.2463(6) 0.7084(5) 0.9018(3) 0.0305(14) Uani 1 1 d .
H12 H 0.311770 0.654123 0.926107 0.037 Uiso 1 1 calc R
C13 C 0.6627(6) 0.3165(5) 0.4305(3) 0.0295(14) Uani 1 1 d .
C14 C 0.5962(7) 0.1309(5) 0.6651(3) 0.0318(14) Uani 1 1 d .
H14 H 0.536870 0.077477 0.688177 0.038 Uiso 1 1 calc R
C15 C 0.7747(7) 0.2867(5) 0.5960(3) 0.0342(15) Uani 1 1 d .
H15 H 0.833225 0.340124 0.572224 0.041 Uiso 1 1 calc R
C16 C -0.1787(7) 0.6262(6) 0.7354(3) 0.0367(16) Uani 1 1 d .
H16 H -0.235879 0.690010 0.716704 0.044 Uiso 1 1 calc R
C17 C 0.4811(6) 0.5541(5) 0.7122(3) 0.0362(16) Uani 1 1 d .
H17 H 0.528613 0.617408 0.693367 0.043 Uiso 1 1 calc R
C18 C 0.3396(7) 0.3686(6) 0.7638(3) 0.0372(16) Uani 1 1 d .
H18 H 0.291919 0.304939 0.781708 0.045 Uiso 1 1 calc R
C19 C -0.0103(6) 0.4402(5) 0.7884(3) 0.0345(15) Uani 1 1 d .
H19 H 0.045898 0.376298 0.807887 0.041 Uiso 1 1 calc R
C20 C 0.0494(7) 0.8639(5) 0.8315(3) 0.0331(15) Uani 1 1 d .
H20 H -0.017278 0.917499 0.807492 0.040 Uiso 1 1 calc R
C21 C 0.2941(7) 0.8025(6) 0.8619(4) 0.0397(16) Uani 1 1 d .
H21 H 0.392603 0.813114 0.858686 0.048 Uiso 1 1 calc R
C22 C -0.2656(7) 0.3260(5) 0.8977(4) 0.0361(15) Uani 1 1 d .
H22 H -0.318464 0.395778 0.892114 0.043 Uiso 1 1 calc R
C23 C 0.7953(7) 0.3280(5) 0.3977(3) 0.0388(16) Uani 1 1 d .
H23 H 0.837303 0.397423 0.395046 0.047 Uiso 1 1 calc R
C24 C -0.1267(7) 0.5496(6) 0.6841(4) 0.0432(17) Uani 1 1 d .
H24 H -0.149704 0.561347 0.631967 0.052 Uiso 1 1 calc R
C25 C 0.3806(7) 0.4408(6) 0.8163(4) 0.0406(17) Uani 1 1 d .
H25 H 0.360006 0.426569 0.868453 0.049 Uiso 1 1 calc R
C26 C -0.0410(7) 0.4562(6) 0.7114(3) 0.0417(17) Uani 1 1 d .
H26 H -0.004004 0.404168 0.677865 0.050 Uiso 1 1 calc R
C27 C 0.7446(7) 0.1121(6) 0.6717(4) 0.0405(17) Uani 1 1 d .
H27 H 0.783974 0.047364 0.699998 0.049 Uiso 1 1 calc R
C28 C 0.8343(7) 0.1886(6) 0.6367(4) 0.0428(17) Uani 1 1 d .
H28 H 0.934176 0.175017 0.640211 0.051 Uiso 1 1 calc R
C29 C 0.1947(7) 0.8824(6) 0.8262(4) 0.0420(17) Uani 1 1 d .
H29 H 0.225459 0.947460 0.799078 0.050 Uiso 1 1 calc R
C30 C 0.6676(8) 0.1279(6) 0.4079(4) 0.0479(18) Uani 1 1 d .
H30 H 0.623404 0.059480 0.410637 0.057 Uiso 1 1 calc R
C31 C -0.1086(8) 0.1252(6) 0.9148(4) 0.0455(18) Uani 1 1 d .
H31 H -0.054637 0.055859 0.920657 0.055 Uiso 1 1 calc R
C32 C 0.4528(7) 0.5348(6) 0.7905(4) 0.0437(17) Uani 1 1 d .
H32 H 0.482150 0.584622 0.824999 0.052 Uiso 1 1 calc R
C33 C -0.2391(8) 0.1283(6) 0.8791(4) 0.0507(19) Uani 1 1 d .
H33 H -0.273324 0.063391 0.861028 0.061 Uiso 1 1 calc R
C34 C -0.3188(7) 0.2310(6) 0.8706(4) 0.0466(18) Uani 1 1 d .
H34 H -0.408646 0.236253 0.846627 0.056 Uiso 1 1 calc R
C35 C 0.8663(8) 0.2343(6) 0.3684(4) 0.051(2) Uani 1 1 d .
H35 H 0.956136 0.240146 0.344793 0.062 Uiso 1 1 calc R
C36 C 0.8023(8) 0.1324(6) 0.3746(4) 0.052(2) Uani 1 1 d .
H36 H 0.849294 0.067753 0.356679 0.063 Uiso 1 1 calc R
C37 C -0.3167(8) 0.8751(7) 1.0184(5) 0.065(2) Uani 1 1 d D
H37A H -0.402342 0.886521 0.987173 0.098 Uiso 1 1 calc GR
H37B H -0.297310 0.944996 1.039396 0.098 Uiso 1 1 calc GR
H37C H -0.330810 0.817930 1.059640 0.098 Uiso 1 1 calc GR
C38 C 0.2357(8) 0.1381(7) 0.4716(5) 0.065(2) Uani 1 1 d D
H38A H 0.211797 0.201566 0.434956 0.097 Uiso 1 1 calc GR
H38B H 0.152176 0.121744 0.502452 0.097 Uiso 1 1 calc GR
H38C H 0.266302 0.072921 0.444825 0.097 Uiso 1 1 calc GR

loop_
_atom_site_aniso_label
_atom_site_aniso_U_11
_atom_site_aniso_U_22
_atom_site_aniso_U_33
_atom_site_aniso_U_23
_atom_site_aniso_U_13
_atom_site_aniso_U_12
Cu1 0.0257(4) 0.0265(4) 0.0314(4) -0.0001(3) 0.0003(3) -0.0028(3)
Cu2 0.0292(4) 0.0273(5) 0.0327(5) 0.0005(3) 0.0013(3) -0.0052(3)
Cl1 0.0348(9) 0.0417(10) 0.0347(9) -0.0025(7) 0.0065(7) -0.0114(7)
Cl2 0.0358(9) 0.0402(10) 0.0337(9) -0.0016(7) -0.0045(7) 0.0041(7)
Cl3 0.0398(10) 0.0348(10) 0.0481(10) 0.0099(7) -0.0075(8) -0.0013(7)
Cl4 0.0434(10) 0.0372(10) 0.0499(10) 0.0116(8) 0.0047(8) -0.0125(7)
O1 0.030(2) 0.043(3) 0.046(3) -0.015(2) -0.001(2) -0.002(2)
O2 0.034(3) 0.041(3) 0.048(3) -0.012(2) 0.000(2) -0.004(2)
N1 0.033(2) 0.031(2) 0.0246(18) -0.0069(15) -0.0014(15) -0.0056(16)
N2 0.033(2) 0.031(2) 0.0246(18) -0.0069(15) -0.0014(15) -0.0056(16)
N3 0.027(3) 0.027(3) 0.024(3) 0.000(2) 0.000(2) 0.001(2)
N4 0.025(3) 0.032(3) 0.025(3) 0.001(2) 0.003(2) -0.011(2)
C1 0.018(3) 0.026(3) 0.025(3) -0.010(2) -0.004(2) -0.002(2)
N5 0.041(3) 0.026(3) 0.037(3) -0.006(2) -0.004(2) 0.000(2)
N6 0.044(3) 0.027(3) 0.041(3) -0.003(2) 0.002(3) -0.006(2)
C2 0.030(3) 0.025(3) 0.017(3) -0.002(2) 0.002(2) -0.008(2)
C3 0.017(3) 0.022(3) 0.027(3) 0.000(2) -0.005(2) -0.001(2)
C4 0.025(3) 0.025(3) 0.023(3) 0.000(2) 0.002(2) -0.008(2)
C5 0.025(3) 0.024(3) 0.024(3) -0.003(2) 0.002(2) -0.007(2)
C6 0.021(3) 0.030(3) 0.024(3) -0.003(2) 0.003(2) -0.007(2)
C7 0.023(3) 0.027(3) 0.023(3) 0.000(2) 0.001(2) -0.003(2)
C8 0.029(3) 0.018(3) 0.028(3) 0.000(2) 0.001(2) -0.002(2)
C9 0.034(4) 0.021(3) 0.025(3) 0.001(2) 0.003(3) -0.004(3)
C10 0.027(3) 0.025(3) 0.031(3) -0.004(3) 0.001(3) -0.006(2)
C11 0.022(3) 0.025(3) 0.028(3) -0.002(3) -0.001(2) 0.002(2)
C12 0.021(3) 0.032(4) 0.040(4) -0.009(3) 0.003(3) -0.005(3)
C13 0.036(4) 0.023(3) 0.028(3) 0.001(3) 0.003(3) 0.000(3)
C14 0.041(4) 0.023(3) 0.031(3) 0.003(3) -0.003(3) -0.001(3)
C15 0.038(4) 0.038(4) 0.026(3) -0.001(3) 0.006(3) -0.006(3)
C16 0.038(4) 0.042(4) 0.031(4) 0.004(3) -0.004(3) -0.013(3)
C17 0.033(4) 0.041(4) 0.035(4) -0.007(3) -0.002(3) 0.000(3)
C18 0.035(4) 0.045(4) 0.030(4) 0.002(3) 0.005(3) 0.001(3)
C19 0.035(4) 0.032(4) 0.039(4) -0.011(3) 0.006(3) -0.007(3)
C20 0.043(4) 0.022(3) 0.036(4) -0.003(3) 0.006(3) -0.008(3)
C21 0.028(3) 0.051(5) 0.041(4) -0.001(3) 0.006(3) -0.011(3)
C22 0.036(4) 0.029(4) 0.044(4) -0.003(3) -0.008(3) -0.008(3)
C23 0.049(4) 0.032(4) 0.035(4) -0.002(3) 0.011(3) -0.002(3)
C24 0.043(4) 0.066(5) 0.023(3) -0.006(3) 0.001(3) -0.016(4)
C25 0.041(4) 0.055(5) 0.024(3) -0.002(3) -0.002(3) 0.009(3)
C26 0.045(4) 0.052(5) 0.031(4) -0.015(3) 0.010(3) -0.011(3)
C27 0.047(4) 0.030(4) 0.041(4) 0.011(3) -0.005(3) 0.007(3)
C28 0.033(4) 0.050(5) 0.042(4) -0.002(3) -0.005(3) 0.013(3)
C29 0.051(4) 0.035(4) 0.040(4) 0.006(3) 0.014(3) -0.017(3)
C30 0.066(5) 0.025(4) 0.055(4) -0.008(3) 0.013(4) -0.009(3)
C31 0.059(5) 0.026(4) 0.052(4) -0.007(3) -0.010(4) 0.001(3)
C32 0.044(4) 0.051(5) 0.038(4) -0.016(3) -0.007(3) 0.004(3)
C33 0.068(5) 0.031(4) 0.057(5) -0.016(3) -0.013(4) -0.016(4)
C34 0.039(4) 0.049(5) 0.054(4) -0.007(4) -0.020(3) -0.010(3)
C35 0.050(4) 0.044(5) 0.058(5) -0.003(4) 0.026(4) 0.005(4)
C36 0.066(5) 0.027(4) 0.063(5) -0.011(3) 0.016(4) 0.008(3)
C37 0.055(5) 0.069(6) 0.074(6) -0.028(4) 0.022(4) 0.007(4)
C38 0.060(5) 0.061(6) 0.078(6) -0.027(5) -0.015(4) -0.011(4)

loop_
_atom_type_symbol
_atom_type_description
_atom_type_scat_dispersion_real
_atom_type_scat_dispersion_imag
_atom_type_scat_source
C C 0.0033 0.0016 'International Tables Vol C Tables 4.2.6.8 and 6.1.1.4'
H H 0.0000 0.0000 'International Tables Vol C Tables 4.2.6.8 and 6.1.1.4'
Cl Cl 0.1484 0.1585 'International Tables Vol C Tables 4.2.6.8 and 6.1.1.4'
Cu Cu 0.3201 1.2651 'International Tables Vol C Tables 4.2.6.8 and 6.1.1.4'
N N 0.0061 0.0033 'International Tables Vol C Tables 4.2.6.8 and 6.1.1.4'
O O 0.0106 0.0060 'International Tables Vol C Tables 4.2.6.8 and 6.1.1.4'

loop_
_geom_angle_atom_site_label_1
_geom_angle_atom_site_label_2
_geom_angle_atom_site_label_3
_geom_angle
_geom_angle_site_symmetry_1
_geom_angle_site_symmetry_3
Cl1 Cu1 Cl3 108.82(7) . .
O1 Cu1 Cl1 92.24(13) . .
O1 Cu1 Cl3 96.57(13) . .
N1 Cu1 Cl1 146.93(15) . .
N1 Cu1 Cl3 104.20(15) . .
N1 Cu1 O1 82.19(17) . .
N1 Cu1 N4 82.47(18) . .
N4 Cu1 Cl1 94.44(13) . .
N4 Cu1 Cl3 98.13(14) . .
N4 Cu1 O1 160.92(18) . .
Cl2 Cu2 Cl4 107.61(7) . .
O2 Cu2 Cl2 91.75(13) . .
O2 Cu2 Cl4 98.00(14) . .
N2 Cu2 Cl2 148.15(15) . .
N2 Cu2 Cl4 104.21(15) . .
N2 Cu2 O2 82.40(18) . .
N2 Cu2 N3 82.12(18) . .
N3 Cu2 Cl2 95.33(13) . .
N3 Cu2 Cl4 96.94(13) . .
N3 Cu2 O2 160.68(18) . .
Cu1 O1 H1 121.3(17) . .
C37 O1 Cu1 125.1(4) . .
C37 O1 H1 108.8(17) . .
Cu2 O2 H2 122.1(17) . .
C38 O2 Cu2 124.3(4) . .
C38 O2 H2 108.9(17) . .
C1 N1 Cu1 115.8(4) . .
C1 N1 C20 117.5(5) . .
C20 N1 Cu1 126.6(4) . .
C2 N2 Cu2 115.6(4) . .
C2 N2 C14 117.4(5) . .
C14 N2 Cu2 126.9(4) . .
C11 N3 Cu2 118.8(3) . .
C18 N3 Cu2 123.2(4) . .
C18 N3 C11 117.5(5) . .
C6 N4 Cu1 119.2(4) . .
C16 N4 Cu1 122.3(4) . .
C16 N4 C6 118.0(5) . .
N1 C1 C4 115.7(5) . .
N1 C1 C12 122.7(5) . .
C12 C1 C4 121.6(5) . .
C31 N5 C9 117.2(5) . .
C30 N6 C13 117.6(6) . .
N2 C2 C8 115.3(5) . .
N2 C2 C15 123.5(5) . .
C15 C2 C8 121.1(5) . .
C4 C3 C9 117.9(5) 2_567 .
C7 C3 C4 119.8(5) . 2_567
C7 C3 C9 122.2(5) . .
C3 C4 C1 116.8(5) 2_567 .
C7 C4 C1 123.5(5) . .
C7 C4 C3 119.4(5) . 2_567
C8 C5 C10 120.4(5) . 2_666
C8 C5 C11 120.6(5) . .
C10 C5 C11 119.0(5) 2_666 .
N4 C6 C7 116.4(5) . .
N4 C6 C19 121.9(5) . .
C19 C6 C7 121.6(5) . .
C3 C7 C6 119.2(5) . .
C4 C7 C3 120.7(5) . .
C4 C7 C6 120.0(5) . .
C5 C8 C2 122.5(5) . .
C5 C8 C10 120.7(5) . .
C10 C8 C2 116.6(5) . .
N5 C9 C3 115.0(5) . .
N5 C9 C22 122.2(5) . .
C22 C9 C3 122.8(5) . .
C5 C10 C8 118.9(5) 2_666 .
C5 C10 C13 121.9(5) 2_666 .
C8 C10 C13 119.2(5) . .
N3 C11 C5 115.6(5) . .
N3 C11 C17 122.6(5) . .
C17 C11 C5 121.8(5) . .
C1 C12 H12 120.4 . .
C21 C12 C1 119.2(6) . .
C21 C12 H12 120.4 . .
N6 C13 C10 115.1(5) . .
N6 C13 C23 123.0(5) . .
C23 C13 C10 121.9(5) . .
N2 C14 H14 119.3 . .
N2 C14 C27 121.3(6) . .
C27 C14 H14 119.3 . .
C2 C15 H15 121.1 . .
C2 C15 C28 117.8(6) . .
C28 C15 H15 121.1 . .
N4 C16 H16 118.9 . .
N4 C16 C24 122.3(6) . .
C24 C16 H16 118.9 . .
C11 C17 H17 120.7 . .
C11 C17 C32 118.6(6) . .
C32 C17 H17 120.7 . .
N3 C18 H18 118.4 . .
N3 C18 C25 123.2(6) . .
C25 C18 H18 118.4 . .
C6 C19 H19 120.3 . .
C26 C19 C6 119.4(6) . .
C26 C19 H19 120.3 . .
N1 C20 H20 118.9 . .
N1 C20 C29 122.2(6) . .
C29 C20 H20 118.9 . .
C12 C21 H21 120.3 . .
C12 C21 C29 119.4(6) . .
C29 C21 H21 120.3 . .
C9 C22 H22 120.7 . .
C34 C22 C9 118.6(6) . .
C34 C22 H22 120.7 . .
C13 C23 H23 120.7 . .
C13 C23 C35 118.6(6) . .
C35 C23 H23 120.7 . .
C16 C24 H24 120.5 . .
C26 C24 C16 118.9(6) . .
C26 C24 H24 120.5 . .
C18 C25 H25 120.6 . .
C18 C25 C32 118.9(6) . .
C32 C25 H25 120.6 . .
C19 C26 C24 119.3(6) . .
C19 C26 H26 120.3 . .
C24 C26 H26 120.3 . .
C14 C27 H27 119.8 . .
C28 C27 C14 120.3(6) . .
C28 C27 H27 119.8 . .
C15 C28 H28 120.2 . .
C27 C28 C15 119.6(6) . .
C27 C28 H28 120.2 . .
C20 C29 C21 118.9(6) . .
C20 C29 H29 120.5 . .
C21 C29 H29 120.5 . .
N6 C30 H30 118.5 . .
N6 C30 C36 123.0(6) . .
C36 C30 H30 118.5 . .
N5 C31 H31 117.9 . .
N5 C31 C33 124.3(6) . .
C33 C31 H31 117.9 . .
C17 C32 H32 120.4 . .
C25 C32 C17 119.2(6) . .
C25 C32 H32 120.4 . .
C31 C33 H33 121.2 . .
C31 C33 C34 117.7(6) . .
C34 C33 H33 121.2 . .
C22 C34 C33 120.1(6) . .
C22 C34 H34 120.0 . .
C33 C34 H34 120.0 . .
C23 C35 H35 120.4 . .
C36 C35 C23 119.2(6) . .
C36 C35 H35 120.4 . .
C30 C36 C35 118.7(6) . .
C30 C36 H36 120.6 . .
C35 C36 H36 120.6 . .
O1 C37 H37A 109.5 . .
O1 C37 H37B 109.5 . .
O1 C37 H37C 109.5 . .
H37A C37 H37B 109.5 . .
H37A C37 H37C 109.5 . .
H37B C37 H37C 109.5 . .
O2 C38 H38A 109.5 . .
O2 C38 H38B 109.5 . .
O2 C38 H38C 109.5 . .
H38A C38 H38B 109.5 . .
H38A C38 H38C 109.5 . .
H38B C38 H38C 109.5 . .

loop_
_geom_bond_atom_site_label_1
_geom_bond_atom_site_label_2
_geom_bond_distance
_geom_bond_site_symmetry_2
Cu1 Cl1 2.2775(17) .
Cu1 Cl3 2.4000(17) .
Cu1 O1 2.057(4) .
Cu1 N1 2.014(5) .
Cu1 N4 2.053(5) .
Cu2 Cl2 2.2666(17) .
Cu2 Cl4 2.4007(18) .
Cu2 O2 2.070(4) .
Cu2 N2 1.999(5) .
Cu2 N3 2.066(5) .
O1 H1 0.860(10) .
O1 C37 1.420(7) .
O2 H2 0.859(10) .
O2 C38 1.436(8) .
N1 C1 1.343(7) .
N1 C20 1.366(7) .
N2 C2 1.366(7) .
N2 C14 1.367(7) .
N3 C11 1.360(7) .
N3 C18 1.338(7) .
N4 C6 1.348(7) .
N4 C16 1.344(7) .
C1 C4 1.505(8) .
C1 C12 1.386(8) .
N5 C9 1.351(7) .
N5 C31 1.341(8) .
N6 C13 1.354(8) .
N6 C30 1.331(8) .
C2 C8 1.518(8) .
C2 C15 1.380(8) .
C3 C4 1.424(7) 2_567
C3 C7 1.403(7) .
C3 C9 1.499(8) .
C4 C3 1.424(7) 2_567
C4 C7 1.391(8) .
C5 C8 1.387(7) .
C5 C10 1.401(8) 2_666
C5 C11 1.494(7) .
C6 C7 1.486(8) .
C6 C19 1.382(7) .
C8 C10 1.406(8) .
C9 C22 1.378(8) .
C10 C5 1.401(8) 2_666
C10 C13 1.496(8) .
C11 C17 1.375(8) .
C12 H12 0.9300 .
C12 C21 1.362(9) .
C13 C23 1.362(8) .
C14 H14 0.9300 .
C14 C27 1.382(9) .
C15 H15 0.9300 .
C15 C28 1.393(9) .
C16 H16 0.9300 .
C16 C24 1.386(9) .
C17 H17 0.9300 .
C17 C32 1.389(8) .
C18 H18 0.9300 .
C18 C25 1.375(9) .
C19 H19 0.9300 .
C19 C26 1.366(8) .
C20 H20 0.9300 .
C20 C29 1.380(9) .
C21 H21 0.9300 .
C21 C29 1.386(9) .
C22 H22 0.9300 .
C22 C34 1.376(9) .
C23 H23 0.9300 .
C23 C35 1.383(9) .
C24 H24 0.9300 .
C24 C26 1.371(9) .
C25 H25 0.9300 .
C25 C32 1.379(9) .
C26 H26 0.9300 .
C27 H27 0.9300 .
C27 C28 1.373(9) .
C28 H28 0.9300 .
C29 H29 0.9300 .
C30 H30 0.9300 .
C30 C36 1.375(9) .
C31 H31 0.9300 .
C31 C33 1.359(10) .
C32 H32 0.9300 .
C33 H33 0.9300 .
C33 C34 1.377(9) .
C34 H34 0.9300 .
C35 H35 0.9300 .
C35 C36 1.376(10) .
C36 H36 0.9300 .
C37 H37A 0.9600 .
C37 H37B 0.9600 .
C37 H37C 0.9600 .
C38 H38A 0.9600 .
C38 H38B 0.9600 .
C38 H38C 0.9600 .
